data_1554575
loop_
_publ_author_name
'Al-Azemi, Talal F.'
'Vinodh, Mickey'
'Alipour, Fatemeh H.'
'Mohamod, Abdirahman A.'

_publ_section_title
;
 Chiral discrimination of 2-heptlyaminium salt by planar-chiral
 monohydroxy-functionalized pillar[5]arenes
;
_journal_issue 5
_journal_name_full 'Organic Chemistry Frontiers'
_journal_page_first 603
_journal_paper_doi 10.1039/C8QO01343H
_journal_volume 6
_journal_year 2019
_chemical_absolute_configuration rmad
_chemical_formula_sum 'C116 H162 Br F3 O12'
_chemical_formula_weight 1885.37
_space_group_IT_number 4
_space_group_name_Hall 'P 2yb'
_space_group_name_H-M_alt 'P 1 21 1'
_symmetry_cell_setting monoclinic
_symmetry_Int_Tables_number 4
_symmetry_space_group_name_Hall 'P 2yb'
_symmetry_space_group_name_H-M 'P 1 21 1'
_atom_sites_solution_hydrogens geom
_atom_sites_solution_primary direct
_atom_sites_solution_secondary difmap
_audit_creation_method SHELXL-97
_audit_update_record
;
2017-07-13 deposited with the CCDC.
2019-01-18 downloaded from the CCDC.
;
_cell_angle_alpha 90.00
_cell_angle_beta 94.396(7)
_cell_angle_gamma 90.00
_cell_formula_units_Z 2
_cell_length_a 15.0627(8)
_cell_length_b 13.3599(7)
_cell_length_c 27.1554(19)
_cell_measurement_reflns_used 11227
_cell_measurement_temperature 150(2)
_cell_measurement_theta_max 25.64
_cell_measurement_theta_min 3.00
_cell_volume 5448.6(6)
_computing_structure_refinement 'SHELXL-97 (Sheldrick, 2008)'
_computing_structure_solution 'SHELXS-97 (Sheldrick, 2008)'
_diffrn_ambient_temperature 150(2)
_diffrn_detector_area_resol_mean 10.000
_diffrn_measured_fraction_theta_full 0.991
_diffrn_measured_fraction_theta_max 0.991
_diffrn_measurement_device_type 'Rigaku R-AXIS RAPID'
_diffrn_measurement_method \w
_diffrn_radiation_type 'Mo K\a'
_diffrn_radiation_wavelength 0.71075
_diffrn_reflns_av_R_equivalents 0.0324
_diffrn_reflns_av_sigmaI/netI 0.0876
_diffrn_reflns_limit_h_max 18
_diffrn_reflns_limit_h_min -18
_diffrn_reflns_limit_k_max 16
_diffrn_reflns_limit_k_min -16
_diffrn_reflns_limit_l_max 33
_diffrn_reflns_limit_l_min -31
_diffrn_reflns_number 31279
_diffrn_reflns_theta_full 25.67
_diffrn_reflns_theta_max 25.67
_diffrn_reflns_theta_min 3.00
_exptl_absorpt_coefficient_mu 0.440
_exptl_absorpt_correction_T_max 0.9532
_exptl_absorpt_correction_T_min 0.9095
_exptl_absorpt_correction_type multi-scan
_exptl_absorpt_process_details 'ABSCOR (Rigaku, 1995)'
_exptl_crystal_colour Colorless
_exptl_crystal_density_diffrn 1.149
_exptl_crystal_density_method 'not measured'
_exptl_crystal_description Block
_exptl_crystal_F_000 2032
_exptl_crystal_size_max 0.22
_exptl_crystal_size_mid 0.14
_exptl_crystal_size_min 0.11
_refine_diff_density_max 1.042
_refine_diff_density_min -0.530
_refine_diff_density_rms 0.088
_refine_ls_abs_structure_details 'Flack H D (1983), Acta Cryst. A39, 876-881'
_refine_ls_abs_structure_Flack 0.036(15)
_refine_ls_extinction_method none
_refine_ls_goodness_of_fit_ref 1.112
_refine_ls_hydrogen_treatment mixed
_refine_ls_matrix_type full
_refine_ls_number_parameters 1191
_refine_ls_number_reflns 20079
_refine_ls_number_restraints 425
_refine_ls_restrained_S_all 1.147
_refine_ls_R_factor_all 0.1679
_refine_ls_R_factor_gt 0.1101
_refine_ls_shift/su_max 0.011
_refine_ls_shift/su_mean 0.001
_refine_ls_structure_factor_coef Fsqd
_refine_ls_weighting_details 'calc w=1/[\s^2^(Fo^2^)+(0.2000P)^2^+0.0000P] where P=(Fo^2^+2Fc^2^)/3'
_refine_ls_weighting_scheme calc
_refine_ls_wR_factor_gt 0.2937
_refine_ls_wR_factor_ref 0.3380
_reflns_number_gt 11078
_reflns_number_total 20079
_reflns_threshold_expression >2sigma(I)
_cod_data_source_file c8qo01343h2.cif
_cod_data_source_block shelxl
_cod_database_code 1554575

loop_
_symmetry_equiv_pos_as_xyz
'x, y, z'
'-x, y+1/2, -z'

loop_
_atom_site_label
_atom_site_type_symbol
_atom_site_fract_x
_atom_site_fract_y
_atom_site_fract_z
_atom_site_U_iso_or_equiv
_atom_site_adp_type
_atom_site_occupancy
_atom_site_symmetry_multiplicity
_atom_site_calc_flag
_atom_site_refinement_flags
Br1 Br 0.62572(8) 0.44053(19) 0.87893(4) 0.1102(4) Uani 1 1 d .
F1 F 0.3945(4) 0.1038(4) 0.55978(18) 0.1089(19) Uani 1 1 d .
F2 F 0.3536(4) 0.1769(5) 0.4905(2) 0.0967(15) Uani 1 1 d .
F3 F 0.4263(4) 0.0412(4) 0.4902(2) 0.1082(18) Uani 1 1 d .
O1 O 0.5527(3) 0.2746(3) 0.59176(15) 0.0552(11) Uani 1 1 d .
O2 O 0.5333(3) 0.5806(3) 0.72851(15) 0.0516(10) Uani 1 1 d .
O3 O 0.7990(3) 0.5331(4) 0.61573(18) 0.0659(12) Uani 1 1 d .
O4 O 0.8276(3) 0.6618(4) 0.80985(19) 0.0733(13) Uani 1 1 d .
O5 O 1.0506(3) 0.4267(6) 0.7314(2) 0.0850(16) Uani 1 1 d .
O6 O 0.9423(4) 0.3810(6) 0.9203(2) 0.0979(19) Uani 1 1 d .
O7 O 1.0067(5) 0.0771(8) 0.7934(2) 0.125(3) Uani 1 1 d .
O8 O 0.6903(5) 0.0979(5) 0.8826(2) 0.100(2) Uani 1 1 d .
O9 O 0.6894(5) -0.0104(5) 0.6953(2) 0.103(2) Uani 1 1 d .
O10 O 0.4399(4) 0.2308(5) 0.77474(19) 0.0814(16) Uani 1 1 d .
O11 O 0.4337(4) 0.3333(5) 0.5466(2) 0.0777(14) Uani 1 1 d .
O12 O 0.5679(5) 0.1151(4) 0.5390(2) 0.0871(16) Uani 1 1 d .
C1 C 0.4913(4) 0.3370(5) 0.6661(2) 0.0493(14) Uani 1 1 d .
C2 C 0.5451(4) 0.3505(4) 0.6272(2) 0.0472(13) Uani 1 1 d .
C3 C 0.5921(4) 0.4373(5) 0.62205(19) 0.0433(12) Uani 1 1 d .
H3 H 0.6270 0.4450 0.5946 0.052 Uiso 1 1 calc R
C4 C 0.5894(4) 0.5148(4) 0.6567(2) 0.0444(13) Uani 1 1 d .
C5 C 0.5344(4) 0.5002(5) 0.6948(2) 0.0502(14) Uani 1 1 d .
C6 C 0.4870(4) 0.4133(5) 0.7001(2) 0.0500(14) Uani 1 1 d .
H6 H 0.4512 0.4058 0.7272 0.060 Uiso 1 1 calc R
C7 C 0.6451(4) 0.6086(5) 0.6525(2) 0.0514(14) Uani 1 1 d .
H7A H 0.6569 0.6190 0.6175 0.062 Uiso 1 1 calc R
H7B H 0.6111 0.6671 0.6632 0.062 Uiso 1 1 calc R
C8 C 0.7330(4) 0.6025(4) 0.6835(2) 0.0522(15) Uani 1 1 d .
C9 C 0.8092(4) 0.5655(5) 0.6643(3) 0.0572(16) Uani 1 1 d .
C10 C 0.8870(5) 0.5656(6) 0.6914(3) 0.0635(18) Uani 1 1 d .
H10 H 0.9386 0.5427 0.6768 0.076 Uiso 1 1 calc R
C11 C 0.8955(4) 0.5984(6) 0.7409(3) 0.0694(19) Uani 1 1 d .
C12 C 0.8166(5) 0.6323(5) 0.7607(3) 0.0611(17) Uani 1 1 d .
C13 C 0.7381(4) 0.6360(5) 0.7324(3) 0.0535(16) Uani 1 1 d .
H13 H 0.6864 0.6616 0.7459 0.064 Uiso 1 1 calc R
C14 C 0.9819(5) 0.5964(7) 0.7724(3) 0.075(2) Uani 1 1 d .
H14A H 1.0321 0.6057 0.7513 0.090 Uiso 1 1 calc R
H14B H 0.9832 0.6522 0.7965 0.090 Uiso 1 1 calc R
C15 C 0.9922(4) 0.5016(9) 0.7987(3) 0.085(3) Uani 1 1 d .
C16 C 1.0245(4) 0.4112(7) 0.7778(3) 0.071(2) Uani 1 1 d .
C17 C 1.0306(5) 0.3252(8) 0.8011(3) 0.081(2) Uani 1 1 d .
H17 H 1.0540 0.2696 0.7846 0.097 Uiso 1 1 calc R
C18 C 1.0036(5) 0.3098(9) 0.8508(3) 0.094(3) Uani 1 1 d .
C19 C 0.9693(5) 0.3987(9) 0.8724(3) 0.087(3) Uani 1 1 d .
C20 C 0.9635(5) 0.4888(8) 0.8491(3) 0.076(2) Uani 1 1 d .
H20 H 0.9406 0.5448 0.8656 0.092 Uiso 1 1 calc R
C21 C 1.0042(6) 0.2094(9) 0.8754(3) 0.091(3) Uani 1 1 d .
H21A H 1.0604 0.1744 0.8695 0.109 Uiso 1 1 calc R
H21B H 1.0024 0.2187 0.9114 0.109 Uiso 1 1 calc R
C22 C 0.9273(7) 0.1459(7) 0.8567(3) 0.086(2) Uani 1 1 d U
C23 C 0.9282(7) 0.0856(8) 0.8140(3) 0.089(2) Uani 1 1 d U
C24 C 0.8519(7) 0.0372(8) 0.7957(3) 0.094(2) Uani 1 1 d U
H24 H 0.8542 -0.0005 0.7662 0.112 Uiso 1 1 calc R
C25 C 0.7698(7) 0.0404(7) 0.8183(3) 0.087(2) Uani 1 1 d U
C26 C 0.7703(7) 0.0987(7) 0.8606(3) 0.087(2) Uani 1 1 d U
C27 C 0.8468(7) 0.1512(7) 0.8792(3) 0.084(2) Uani 1 1 d U
H27 H 0.8437 0.1914 0.9078 0.101 Uiso 1 1 calc R
C28 C 0.6879(8) -0.0151(6) 0.7965(3) 0.094(3) Uani 1 1 d .
H28A H 0.6570 -0.0446 0.8239 0.113 Uiso 1 1 calc R
H28B H 0.7077 -0.0711 0.7761 0.113 Uiso 1 1 calc R
C29 C 0.6212(7) 0.0476(6) 0.7649(4) 0.088(3) Uani 1 1 d .
C30 C 0.6231(6) 0.0481(6) 0.7143(3) 0.077(2) Uani 1 1 d .
C31 C 0.5646(5) 0.1068(6) 0.6853(3) 0.0686(19) Uani 1 1 d .
H31 H 0.5671 0.1051 0.6504 0.082 Uiso 1 1 calc R
C32 C 0.5035(5) 0.1671(5) 0.7051(3) 0.0633(18) Uani 1 1 d .
C33 C 0.5016(5) 0.1684(6) 0.7563(3) 0.0675(19) Uani 1 1 d .
C34 C 0.5609(6) 0.1108(6) 0.7866(3) 0.076(2) Uani 1 1 d .
H34 H 0.5603 0.1144 0.8215 0.091 Uiso 1 1 calc R
C35 C 0.4440(5) 0.2364(5) 0.6732(3) 0.0623(18) Uani 1 1 d .
H35A H 0.3879 0.2481 0.6890 0.075 Uiso 1 1 calc R
H35B H 0.4291 0.2049 0.6406 0.075 Uiso 1 1 calc R
C36 C 0.4928(5) 0.2733(6) 0.5535(2) 0.0596(17) Uani 1 1 d .
C37 C 0.5087(5) 0.1860(6) 0.5165(3) 0.0675(19) Uani 1 1 d .
C38 C 0.4208(7) 0.1260(7) 0.5133(3) 0.083(2) Uani 1 1 d .
C39 C 0.6597(8) 0.1405(9) 0.5400(4) 0.111(4) Uani 1 1 d .
H39A H 0.6752 0.1559 0.5065 0.167 Uiso 1 1 calc R
H39B H 0.6956 0.0840 0.5531 0.167 Uiso 1 1 calc R
H39C H 0.6713 0.1991 0.5613 0.167 Uiso 1 1 calc R
C40 C 0.5292(5) 0.2208(7) 0.4677(3) 0.072(2) Uani 1 1 d .
C41 C 0.5269(6) 0.3235(8) 0.4508(3) 0.086(2) Uani 1 1 d .
H41 H 0.5062 0.3735 0.4720 0.104 Uiso 1 1 calc R
C42 C 0.5522(7) 0.3510(10) 0.4072(3) 0.102(3) Uani 1 1 d .
H42 H 0.5526 0.4200 0.3987 0.122 Uiso 1 1 calc R
C43 C 0.5778(7) 0.2818(13) 0.3743(4) 0.115(4) Uani 1 1 d .
H43 H 0.5929 0.3022 0.3425 0.138 Uiso 1 1 calc R
C44 C 0.5819(7) 0.1825(12) 0.3873(4) 0.113(4) Uani 1 1 d .
H44 H 0.6025 0.1349 0.3648 0.136 Uiso 1 1 calc R
C45 C 0.5569(6) 0.1513(8) 0.4316(3) 0.090(3) Uani 1 1 d .
H45 H 0.5576 0.0818 0.4390 0.108 Uiso 1 1 calc R
C46 C 0.4751(4) 0.5759(5) 0.7673(2) 0.0526(15) Uani 1 1 d .
H46A H 0.4924 0.5197 0.7897 0.063 Uiso 1 1 calc R
H46B H 0.4132 0.5647 0.7534 0.063 Uiso 1 1 calc R
C47 C 0.4814(5) 0.6736(6) 0.7952(2) 0.0585(16) Uani 1 1 d .
H47 H 0.5449 0.6827 0.8080 0.070 Uiso 1 1 calc R
C48 C 0.4559(6) 0.7623(5) 0.7626(3) 0.0655(18) Uani 1 1 d .
H48A H 0.3952 0.7519 0.7468 0.079 Uiso 1 1 calc R
H48B H 0.4974 0.7670 0.7362 0.079 Uiso 1 1 calc R
C49 C 0.4583(8) 0.8600(7) 0.7915(4) 0.095(3) Uani 1 1 d .
H49A H 0.5202 0.8737 0.8045 0.115 Uiso 1 1 calc R
H49B H 0.4390 0.9153 0.7689 0.115 Uiso 1 1 calc R
C50 C 0.4004(7) 0.8574(7) 0.8330(3) 0.093(3) Uani 1 1 d .
H50A H 0.3376 0.8483 0.8201 0.112 Uiso 1 1 calc R
H50B H 0.4050 0.9216 0.8512 0.112 Uiso 1 1 calc R
C51 C 0.4288(7) 0.7704(7) 0.8681(3) 0.089(3) Uani 1 1 d .
H51A H 0.4899 0.7824 0.8831 0.107 Uiso 1 1 calc R
H51B H 0.3882 0.7664 0.8950 0.107 Uiso 1 1 calc R
C52 C 0.4260(6) 0.6716(6) 0.8390(3) 0.073(2) Uani 1 1 d .
H52A H 0.4474 0.6168 0.8614 0.088 Uiso 1 1 calc R
H52B H 0.3635 0.6568 0.8274 0.088 Uiso 1 1 calc R
C53 C 0.8794(5) 0.5095(7) 0.5928(3) 0.079(2) Uani 1 1 d U
H53A H 0.9069 0.4476 0.6071 0.094 Uiso 1 1 calc R
H53B H 0.9229 0.5649 0.5974 0.094 Uiso 1 1 calc R
C54 C 0.8473(6) 0.4937(10) 0.5329(4) 0.104(3) Uani 1 1 d U
H54 H 0.8146 0.5544 0.5197 0.125 Uiso 1 1 calc R
C55 C 0.7921(7) 0.4067(8) 0.5254(4) 0.094(2) Uani 1 1 d U
H55A H 0.7357 0.4161 0.5413 0.113 Uiso 1 1 calc R
H55B H 0.8230 0.3473 0.5402 0.113 Uiso 1 1 calc R
C56 C 0.7727(8) 0.3915(11) 0.4688(4) 0.116(3) Uani 1 1 d U
H56A H 0.7319 0.3340 0.4626 0.140 Uiso 1 1 calc R
H56B H 0.7434 0.4519 0.4541 0.140 Uiso 1 1 calc R
C57 C 0.8568(8) 0.3726(11) 0.4456(4) 0.121(3) Uani 1 1 d U
H57A H 0.8889 0.3157 0.4621 0.145 Uiso 1 1 calc R
H57B H 0.8440 0.3558 0.4102 0.145 Uiso 1 1 calc R
C58 C 0.9118(8) 0.4640(11) 0.4506(4) 0.126(4) Uani 1 1 d U
H58A H 0.8788 0.5217 0.4354 0.152 Uiso 1 1 calc R
H58B H 0.9673 0.4550 0.4338 0.152 Uiso 1 1 calc R
C59 C 0.9352(7) 0.4841(12) 0.5099(4) 0.133(4) Uani 1 1 d U
H59A H 0.9701 0.4277 0.5250 0.159 Uiso 1 1 calc R
H59B H 0.9704 0.5463 0.5151 0.159 Uiso 1 1 calc R
C60 C 0.7528(5) 0.7023(6) 0.8320(3) 0.0698(19) Uani 1 1 d .
H60A H 0.7038 0.6528 0.8305 0.084 Uiso 1 1 calc R
H60B H 0.7314 0.7631 0.8140 0.084 Uiso 1 1 calc R
C61 C 0.7801(5) 0.7278(6) 0.8844(3) 0.0676(18) Uani 1 1 d .
H61 H 0.8040 0.6654 0.9010 0.081 Uiso 1 1 calc R
C62 C 0.8540(7) 0.8034(8) 0.8866(4) 0.097(3) Uani 1 1 d .
H62A H 0.8349 0.8630 0.8668 0.116 Uiso 1 1 calc R
H62B H 0.9068 0.7743 0.8723 0.116 Uiso 1 1 calc R
C63 C 0.8785(9) 0.8348(15) 0.9407(5) 0.154(6) Uani 1 1 d .
H63A H 0.9071 0.7773 0.9586 0.185 Uiso 1 1 calc R
H63B H 0.9228 0.8896 0.9409 0.185 Uiso 1 1 calc R
C64 C 0.8033(8) 0.8681(11) 0.9672(6) 0.135(5) Uani 1 1 d .
H64A H 0.7812 0.9328 0.9533 0.162 Uiso 1 1 calc R
H64B H 0.8233 0.8790 1.0023 0.162 Uiso 1 1 calc R
C65 C 0.7262(7) 0.7909(8) 0.9636(3) 0.093(3) Uani 1 1 d .
H65A H 0.7441 0.7308 0.9833 0.112 Uiso 1 1 calc R
H65B H 0.6732 0.8203 0.9776 0.112 Uiso 1 1 calc R
C66 C 0.7027(6) 0.7609(6) 0.9107(3) 0.075(2) Uani 1 1 d .
H66A H 0.6585 0.7059 0.9100 0.090 Uiso 1 1 calc R
H66B H 0.6743 0.8185 0.8927 0.090 Uiso 1 1 calc R
C67 C 1.1009(5) 0.3471(9) 0.7094(3) 0.086(3) Uani 1 1 d .
H67A H 1.0646 0.2854 0.7056 0.103 Uiso 1 1 calc R
H67B H 1.1558 0.3319 0.7304 0.103 Uiso 1 1 calc R
C68 C 1.1242(6) 0.3858(10) 0.6585(4) 0.105(3) Uani 1 1 d .
H68 H 1.0668 0.3975 0.6382 0.126 Uiso 1 1 calc R
C69 C 1.1768(8) 0.4857(11) 0.6603(6) 0.134(5) Uani 1 1 d .
H69A H 1.1407 0.5392 0.6743 0.161 Uiso 1 1 calc R
H69B H 1.2326 0.4782 0.6818 0.161 Uiso 1 1 calc R
C70 C 1.1975(10) 0.5129(13) 0.6101(6) 0.158(6) Uani 1 1 d .
H70A H 1.2321 0.5759 0.6114 0.190 Uiso 1 1 calc R
H70B H 1.1411 0.5253 0.5898 0.190 Uiso 1 1 calc R
C71 C 1.2489(10) 0.4345(19) 0.5857(6) 0.171(6) Uani 1 1 d .
H71A H 1.2598 0.4566 0.5519 0.205 Uiso 1 1 calc R
H71B H 1.3074 0.4256 0.6044 0.205 Uiso 1 1 calc R
C72 C 1.2035(10) 0.3426(13) 0.5832(5) 0.137(5) Uani 1 1 d .
H72A H 1.2424 0.2922 0.5689 0.164 Uiso 1 1 calc R
H72B H 1.1499 0.3501 0.5600 0.164 Uiso 1 1 calc R
C73 C 1.1734(7) 0.2998(13) 0.6337(3) 0.125(5) Uani 1 1 d .
H73A H 1.1333 0.2417 0.6275 0.150 Uiso 1 1 calc R
H73B H 1.2259 0.2781 0.6552 0.150 Uiso 1 1 calc R
C74 C 0.9190(8) 0.4671(12) 0.9464(4) 0.123(4) Uani 1 1 d U
H74A H 0.8660 0.4992 0.9292 0.148 Uiso 1 1 calc R
H74B H 0.9687 0.5158 0.9479 0.148 Uiso 1 1 calc R
C75 C 0.8989(7) 0.4378(11) 0.9978(3) 0.112(3) Uani 1 1 d U
H75 H 0.9572 0.4147 1.0141 0.134 Uiso 1 1 calc R
C76 C 0.8391(11) 0.3495(14) 0.9992(4) 0.147(4) Uani 1 1 d U
H76A H 0.8682 0.2916 0.9843 0.176 Uiso 1 1 calc R
H76B H 0.7833 0.3637 0.9787 0.176 Uiso 1 1 calc R
C77 C 0.8150(12) 0.3199(14) 1.0533(4) 0.157(4) Uani 1 1 d U
H77A H 0.7683 0.2676 1.0510 0.188 Uiso 1 1 calc R
H77B H 0.8684 0.2914 1.0718 0.188 Uiso 1 1 calc R
C78 C 0.7825(10) 0.4084(14) 1.0813(5) 0.155(4) Uani 1 1 d U
H78A H 0.7773 0.3903 1.1163 0.186 Uiso 1 1 calc R
H78B H 0.7233 0.4299 1.0668 0.186 Uiso 1 1 calc R
C79 C 0.8502(13) 0.4928(14) 1.0776(5) 0.169(5) Uani 1 1 d U
H79A H 0.8271 0.5527 1.0939 0.203 Uiso 1 1 calc R
H79B H 0.9059 0.4727 1.0968 0.203 Uiso 1 1 calc R
C80 C 0.8737(12) 0.5231(14) 1.0270(5) 0.164(5) Uani 1 1 d U
H80A H 0.8220 0.5572 1.0097 0.197 Uiso 1 1 calc R
H80B H 0.9237 0.5714 1.0302 0.197 Uiso 1 1 calc R
C81 C 1.0190(9) 0.0087(13) 0.7558(5) 0.146(4) Uani 1 1 d U
H81A H 1.0021 0.0416 0.7238 0.175 Uiso 1 1 calc R
H81B H 0.9774 -0.0478 0.7592 0.175 Uiso 1 1 calc R
C82 C 1.1090(9) -0.0325(10) 0.7538(6) 0.151(3) Uani 1 1 d DU
H82 H 1.1280 -0.0654 0.7860 0.181 Uiso 1 1 calc R
C83 C 1.1596(8) 0.0606(10) 0.7489(6) 0.162(3) Uani 1 1 d DU
H83A H 1.1512 0.1023 0.7784 0.194 Uiso 1 1 calc R
H83B H 1.1324 0.0973 0.7199 0.194 Uiso 1 1 calc R
C84 C 1.2637(8) 0.0526(10) 0.7431(6) 0.163(4) Uani 1 1 d DU
H84A H 1.2894 0.1198 0.7383 0.195 Uiso 1 1 calc R
H84B H 1.2945 0.0220 0.7729 0.195 Uiso 1 1 calc R
C85 C 1.2745(11) -0.0139(10) 0.6974(6) 0.171(4) Uani 1 1 d DU
H85A H 1.2507 0.0217 0.6672 0.205 Uiso 1 1 calc R
H85B H 1.3385 -0.0273 0.6943 0.205 Uiso 1 1 calc R
C86 C 1.2244(10) -0.1141(11) 0.7021(7) 0.173(4) Uani 1 1 d DU
H86A H 1.2545 -0.1525 0.7297 0.208 Uiso 1 1 calc R
H86B H 1.2300 -0.1532 0.6715 0.208 Uiso 1 1 calc R
C87 C 1.1229(9) -0.1056(12) 0.7110(6) 0.163(4) Uani 1 1 d DU
H87A H 1.0894 -0.0816 0.6805 0.195 Uiso 1 1 calc R
H87B H 1.0996 -0.1725 0.7190 0.195 Uiso 1 1 calc R
C88 C 0.6880(7) 0.1442(9) 0.9302(4) 0.101(3) Uani 1 1 d .
H88A H 0.7028 0.2162 0.9285 0.121 Uiso 1 1 calc R
H88B H 0.7305 0.1114 0.9547 0.121 Uiso 1 1 calc R
C89 C 0.5886(7) 0.1290(7) 0.9441(3) 0.092(3) Uani 1 1 d .
H89 H 0.5472 0.1601 0.9179 0.110 Uiso 1 1 calc R
C90 C 0.5662(10) 0.0204(10) 0.9483(5) 0.128(4) Uani 1 1 d .
H90A H 0.6091 -0.0122 0.9727 0.154 Uiso 1 1 calc R
H90B H 0.5702 -0.0129 0.9160 0.154 Uiso 1 1 calc R
C91 C 0.4697(10) 0.0094(12) 0.9651(5) 0.138(5) Uani 1 1 d .
H91A H 0.4268 0.0358 0.9388 0.166 Uiso 1 1 calc R
H91B H 0.4564 -0.0624 0.9695 0.166 Uiso 1 1 calc R
C92 C 0.4577(10) 0.0619(14) 1.0105(5) 0.145(5) Uani 1 1 d .
H92A H 0.4934 0.0288 1.0380 0.174 Uiso 1 1 calc R
H92B H 0.3943 0.0583 1.0177 0.174 Uiso 1 1 calc R
C93 C 0.4846(7) 0.1671(12) 1.0078(4) 0.117(4) Uani 1 1 d .
H93A H 0.4799 0.1980 1.0407 0.141 Uiso 1 1 calc R
H93B H 0.4419 0.2020 0.9842 0.141 Uiso 1 1 calc R
C94 C 0.5830(9) 0.1860(10) 0.9915(4) 0.122(4) Uani 1 1 d .
H94A H 0.5933 0.2583 0.9862 0.146 Uiso 1 1 calc R
H94B H 0.6281 0.1612 1.0171 0.146 Uiso 1 1 calc R
C95 C 0.6721(8) -0.0500(8) 0.6478(4) 0.115(3) Uani 1 1 d U
H95A H 0.6481 0.0035 0.6253 0.138 Uiso 1 1 calc R
H95B H 0.6263 -0.1029 0.6486 0.138 Uiso 1 1 calc R
C96 C 0.7590(6) -0.0956(8) 0.6269(4) 0.142(3) Uani 1 1 d DU
H96 H 0.7895 -0.0343 0.6156 0.170 Uiso 1 1 calc R
C97 C 0.8278(7) -0.1408(11) 0.6593(3) 0.158(3) Uani 1 1 d DU
H97A H 0.8059 -0.2047 0.6724 0.189 Uiso 1 1 calc R
H97B H 0.8433 -0.0958 0.6877 0.189 Uiso 1 1 calc R
C98 C 0.9083(6) -0.1597(9) 0.6320(4) 0.152(3) Uani 1 1 d DU
H98A H 0.9346 -0.0950 0.6228 0.183 Uiso 1 1 calc R
H98B H 0.9533 -0.1962 0.6536 0.183 Uiso 1 1 calc R
C99 C 0.8861(7) -0.2170(10) 0.5885(4) 0.173(4) Uani 1 1 d DU
H99A H 0.8684 -0.2850 0.5984 0.207 Uiso 1 1 calc R
H99B H 0.9398 -0.2236 0.5699 0.207 Uiso 1 1 calc R
C100 C 0.8156(8) -0.1750(11) 0.5564(3) 0.170(4) Uani 1 1 d DU
H10A H 0.7971 -0.2245 0.5305 0.204 Uiso 1 1 calc R
H10B H 0.8382 -0.1152 0.5399 0.204 Uiso 1 1 calc R
C101 C 0.7389(6) -0.1469(7) 0.5821(3) 0.133(3) Uani 1 1 d DU
H10C H 0.6998 -0.1040 0.5601 0.159 Uiso 1 1 calc R
H10D H 0.7050 -0.2082 0.5890 0.159 Uiso 1 1 calc R
C102 C 0.4296(8) 0.2323(9) 0.8284(3) 0.114(3) Uani 1 1 d DU
H10E H 0.4880 0.2200 0.8466 0.137 Uiso 1 1 calc R
H10F H 0.3885 0.1782 0.8369 0.137 Uiso 1 1 calc R
C103 C 0.3920(8) 0.3356(10) 0.8443(4) 0.141(3) Uani 1 1 d DU
H103 H 0.4381 0.3868 0.8376 0.169 Uiso 1 1 calc R
C104 C 0.3121(8) 0.3615(12) 0.8125(4) 0.133(3) Uani 1 1 d DU
H10Q H 0.2765 0.2997 0.8071 0.160 Uiso 1 1 calc R
H10R H 0.3317 0.3820 0.7800 0.160 Uiso 1 1 calc R
C105 C 0.2511(6) 0.4415(11) 0.8291(4) 0.117(3) Uani 1 1 d DU
H10G H 0.1935 0.4373 0.8091 0.141 Uiso 1 1 calc R
H10H H 0.2775 0.5079 0.8232 0.141 Uiso 1 1 calc R
C106 C 0.2347(6) 0.4320(13) 0.8840(4) 0.132(3) Uani 1 1 d DU
H10I H 0.1960 0.4870 0.8942 0.159 Uiso 1 1 calc R
H10J H 0.2056 0.3674 0.8905 0.159 Uiso 1 1 calc R
C107 C 0.3247(8) 0.4377(13) 0.9117(5) 0.147(3) Uani 1 1 d DU
H10K H 0.3186 0.4383 0.9477 0.176 Uiso 1 1 calc R
H10L H 0.3559 0.4995 0.9027 0.176 Uiso 1 1 calc R
C108 C 0.3781(10) 0.3433(13) 0.8970(5) 0.148(3) Uani 1 1 d DU
H10M H 0.4369 0.3439 0.9160 0.178 Uiso 1 1 calc R
H10N H 0.3460 0.2828 0.9069 0.178 Uiso 1 1 calc R
C109 C 0.7252(8) 0.4088(8) 0.8436(4) 0.103(3) Uani 1 1 d U
H10O H 0.7601 0.4705 0.8392 0.124 Uiso 1 1 calc R
H10P H 0.7637 0.3613 0.8634 0.124 Uiso 1 1 calc R
C110 C 0.7003(6) 0.3629(7) 0.7933(3) 0.079(2) Uani 1 1 d U
H11A H 0.6644 0.3017 0.7972 0.094 Uiso 1 1 calc R
H11B H 0.6636 0.4108 0.7727 0.094 Uiso 1 1 calc R
C111 C 0.7821(6) 0.3369(7) 0.7679(3) 0.084(2) Uani 1 1 d U
H11C H 0.8180 0.2890 0.7888 0.101 Uiso 1 1 calc R
H11D H 0.8181 0.3984 0.7651 0.101 Uiso 1 1 calc R
C112 C 0.7644(6) 0.2920(6) 0.7170(3) 0.082(2) Uani 1 1 d U
H11E H 0.7276 0.2311 0.7194 0.098 Uiso 1 1 calc R
H11F H 0.7299 0.3405 0.6956 0.098 Uiso 1 1 calc R
C113 C 0.8479(6) 0.2651(8) 0.6932(3) 0.088(2) Uani 1 1 d U
H11G H 0.8820 0.2167 0.7147 0.105 Uiso 1 1 calc R
H11H H 0.8848 0.3261 0.6913 0.105 Uiso 1 1 calc R
C114 C 0.8336(7) 0.2208(8) 0.6422(4) 0.097(2) Uani 1 1 d U
H11I H 0.7876 0.1680 0.6427 0.117 Uiso 1 1 calc R
H11J H 0.8104 0.2736 0.6191 0.117 Uiso 1 1 calc R
C115 C 0.9142(4) 0.1774(5) 0.6233(3) 0.0600(17) Uani 1 1 d U
H11K H 0.9297 0.1156 0.6422 0.072 Uiso 1 1 calc R
H11L H 0.9639 0.2252 0.6298 0.072 Uiso 1 1 calc R
C116 C 0.9067(9) 0.1506(10) 0.5661(4) 0.118(4) Uani 1 1 d U
H11M H 0.8854 0.0817 0.5615 0.177 Uiso 1 1 calc R
H11N H 0.9653 0.1571 0.5531 0.177 Uiso 1 1 calc R
H11O H 0.8647 0.1965 0.5484 0.177 Uiso 1 1 calc R

loop_
_atom_site_aniso_label
_atom_site_aniso_U_11
_atom_site_aniso_U_22
_atom_site_aniso_U_33
_atom_site_aniso_U_23
_atom_site_aniso_U_13
_atom_site_aniso_U_12
Br1 0.1107(8) 0.1215(8) 0.1011(7) -0.0004(6) 0.0251(6) 0.0173(6)
F1 0.152(5) 0.107(4) 0.070(3) -0.007(3) 0.024(3) -0.057(4)
F2 0.094(4) 0.117(4) 0.079(3) -0.009(3) 0.008(3) -0.035(3)
F3 0.158(5) 0.079(3) 0.089(3) -0.021(3) 0.016(3) -0.042(3)
O1 0.072(3) 0.049(2) 0.045(2) -0.0035(19) 0.011(2) -0.003(2)
O2 0.057(2) 0.057(2) 0.043(2) -0.0043(18) 0.0175(19) -0.0013(19)
O3 0.061(3) 0.079(3) 0.062(3) -0.007(2) 0.026(2) 0.003(2)
O4 0.060(3) 0.089(3) 0.071(3) -0.016(3) 0.002(2) 0.008(2)
O5 0.049(3) 0.136(5) 0.071(3) -0.012(3) 0.010(2) 0.016(3)
O6 0.101(4) 0.134(5) 0.060(3) -0.020(3) 0.012(3) 0.042(4)
O7 0.088(4) 0.219(8) 0.067(4) -0.031(5) 0.004(3) 0.071(5)
O8 0.120(5) 0.094(4) 0.093(4) 0.011(3) 0.053(4) 0.021(4)
O9 0.132(5) 0.095(4) 0.086(4) -0.002(3) 0.029(4) 0.037(4)
O10 0.099(4) 0.097(4) 0.052(3) 0.024(3) 0.032(3) 0.012(3)
O11 0.075(3) 0.092(4) 0.064(3) -0.018(3) -0.003(3) 0.016(3)
O12 0.112(5) 0.063(3) 0.086(4) -0.013(3) 0.006(3) 0.008(3)
C1 0.055(4) 0.053(3) 0.041(3) -0.004(3) 0.008(3) -0.006(3)
C2 0.049(3) 0.048(3) 0.045(3) 0.003(3) 0.004(3) -0.001(3)
C3 0.048(3) 0.050(3) 0.033(3) 0.000(3) 0.011(2) 0.010(3)
C4 0.048(3) 0.041(3) 0.045(3) 0.007(2) 0.010(3) -0.001(2)
C5 0.051(3) 0.058(3) 0.042(3) -0.005(3) 0.008(3) 0.007(3)
C6 0.036(3) 0.070(4) 0.045(3) 0.006(3) 0.009(2) -0.001(3)
C7 0.059(4) 0.047(3) 0.049(3) 0.000(3) 0.011(3) 0.001(3)
C8 0.055(4) 0.043(3) 0.061(4) 0.007(3) 0.019(3) -0.009(3)
C9 0.051(4) 0.056(3) 0.066(4) -0.002(3) 0.020(3) -0.002(3)
C10 0.053(4) 0.076(4) 0.064(4) -0.006(3) 0.028(4) -0.006(3)
C11 0.038(3) 0.089(5) 0.082(5) -0.010(4) 0.005(3) -0.002(3)
C12 0.062(4) 0.064(4) 0.059(4) -0.008(3) 0.018(3) -0.007(3)
C13 0.048(4) 0.051(3) 0.064(4) 0.002(3) 0.021(3) -0.004(3)
C14 0.051(4) 0.103(6) 0.073(5) -0.003(5) 0.011(4) 0.000(4)
C15 0.031(3) 0.143(8) 0.081(6) -0.029(6) 0.002(3) -0.001(4)
C16 0.038(4) 0.116(7) 0.059(4) -0.008(4) 0.004(3) 0.019(4)
C17 0.042(4) 0.131(7) 0.070(5) -0.016(5) 0.002(3) 0.025(4)
C18 0.056(4) 0.170(9) 0.057(5) -0.003(5) 0.001(4) 0.053(5)
C19 0.060(5) 0.153(9) 0.047(4) -0.023(5) 0.002(4) 0.022(5)
C20 0.062(5) 0.103(6) 0.063(5) -0.012(5) 0.004(4) 0.013(4)
C21 0.075(6) 0.137(8) 0.061(5) -0.003(5) 0.014(4) 0.039(6)
C22 0.101(5) 0.100(5) 0.059(4) 0.019(3) 0.017(4) 0.039(4)
C23 0.096(5) 0.113(5) 0.058(4) 0.010(4) 0.013(4) 0.039(4)
C24 0.115(5) 0.105(5) 0.064(4) 0.008(4) 0.030(4) 0.033(4)
C25 0.108(5) 0.081(4) 0.074(4) 0.019(3) 0.032(4) 0.027(4)
C26 0.110(5) 0.090(5) 0.067(4) 0.025(3) 0.039(4) 0.026(4)
C27 0.108(5) 0.086(4) 0.062(4) 0.015(3) 0.024(4) 0.038(4)
C28 0.150(9) 0.060(4) 0.077(5) 0.026(4) 0.041(6) 0.029(5)
C29 0.110(7) 0.050(4) 0.108(7) 0.030(4) 0.039(5) -0.005(4)
C30 0.111(6) 0.052(4) 0.075(5) -0.001(4) 0.042(5) -0.014(4)
C31 0.084(5) 0.059(4) 0.065(4) 0.002(4) 0.019(4) -0.017(4)
C32 0.070(4) 0.057(4) 0.063(4) 0.009(3) 0.008(4) -0.022(3)
C33 0.091(5) 0.060(4) 0.056(4) 0.014(3) 0.031(4) -0.010(4)
C34 0.101(6) 0.061(4) 0.070(5) 0.017(4) 0.028(4) 0.000(4)
C35 0.066(4) 0.066(4) 0.057(4) -0.004(3) 0.018(3) -0.026(3)
C36 0.069(5) 0.062(4) 0.048(4) 0.003(3) 0.009(4) -0.014(4)
C37 0.083(5) 0.064(4) 0.056(4) -0.018(4) 0.008(4) -0.004(4)
C38 0.104(7) 0.079(5) 0.066(5) -0.005(4) 0.010(5) -0.026(5)
C39 0.126(9) 0.108(7) 0.099(7) -0.046(6) 0.009(6) 0.034(6)
C40 0.066(5) 0.086(5) 0.066(5) -0.018(4) 0.007(4) -0.013(4)
C41 0.093(6) 0.098(6) 0.070(5) 0.004(4) 0.014(5) -0.003(5)
C42 0.099(7) 0.145(9) 0.062(6) 0.026(6) 0.014(5) -0.022(6)
C43 0.076(6) 0.213(14) 0.056(5) -0.004(8) 0.003(5) -0.060(8)
C44 0.096(7) 0.150(11) 0.096(8) -0.048(8) 0.024(6) -0.047(7)
C45 0.088(6) 0.109(6) 0.075(6) -0.042(5) 0.017(5) -0.022(5)
C46 0.057(4) 0.061(4) 0.042(3) -0.003(3) 0.017(3) 0.004(3)
C47 0.054(4) 0.071(4) 0.051(4) 0.002(3) 0.009(3) -0.001(3)
C48 0.080(5) 0.064(4) 0.055(4) -0.008(3) 0.019(4) -0.003(3)
C49 0.127(8) 0.064(5) 0.099(7) -0.011(5) 0.030(6) 0.006(5)
C50 0.125(8) 0.078(5) 0.077(6) -0.005(4) 0.012(5) 0.026(5)
C51 0.100(6) 0.103(6) 0.066(5) -0.022(5) 0.019(5) 0.003(5)
C52 0.088(5) 0.084(5) 0.050(4) -0.005(4) 0.022(4) 0.020(4)
C53 0.064(4) 0.099(5) 0.077(4) -0.017(4) 0.033(4) 0.000(4)
C54 0.082(5) 0.141(6) 0.095(5) -0.037(5) 0.045(4) 0.004(5)
C55 0.088(5) 0.111(6) 0.086(5) -0.005(5) 0.021(4) 0.015(4)
C56 0.105(6) 0.144(8) 0.103(6) -0.032(6) 0.027(5) 0.013(5)
C57 0.110(7) 0.162(8) 0.096(6) -0.053(6) 0.044(5) 0.000(6)
C58 0.119(7) 0.175(9) 0.094(5) -0.037(6) 0.060(5) -0.001(6)
C59 0.098(6) 0.197(10) 0.109(6) -0.049(7) 0.046(5) -0.017(6)
C60 0.071(5) 0.070(4) 0.070(5) 0.002(4) 0.011(4) 0.000(4)
C61 0.075(5) 0.074(4) 0.053(4) -0.008(3) 0.003(3) -0.015(4)
C62 0.085(6) 0.108(7) 0.097(7) -0.027(6) 0.009(5) -0.017(5)
C63 0.099(9) 0.233(17) 0.127(10) -0.072(11) -0.016(8) -0.058(10)
C64 0.112(9) 0.144(10) 0.149(11) -0.063(9) 0.013(8) -0.042(8)
C65 0.109(7) 0.102(6) 0.071(5) -0.007(5) 0.022(5) -0.018(5)
C66 0.081(5) 0.077(5) 0.068(5) 0.003(4) 0.004(4) 0.003(4)
C67 0.056(4) 0.153(8) 0.051(4) -0.012(5) 0.011(3) 0.028(5)
C68 0.058(5) 0.154(9) 0.103(7) -0.020(6) 0.012(5) 0.028(6)
C69 0.076(6) 0.150(10) 0.180(13) -0.021(9) 0.039(7) 0.000(7)
C70 0.142(11) 0.179(13) 0.170(13) 0.017(11) 0.114(11) 0.004(9)
C71 0.124(10) 0.24(2) 0.157(13) 0.004(14) 0.085(10) 0.005(13)
C72 0.117(9) 0.175(13) 0.126(10) -0.022(9) 0.058(8) 0.044(10)
C73 0.073(6) 0.240(14) 0.064(5) -0.032(7) 0.016(4) 0.055(7)
C74 0.107(7) 0.189(11) 0.075(5) -0.026(6) 0.019(5) 0.020(7)
C75 0.095(6) 0.179(8) 0.064(4) -0.029(5) 0.017(4) 0.006(6)
C76 0.175(10) 0.202(10) 0.063(5) -0.031(6) 0.008(6) -0.034(8)
C77 0.199(11) 0.208(10) 0.064(5) -0.017(6) 0.010(6) -0.035(9)
C78 0.136(9) 0.246(12) 0.086(6) -0.036(7) 0.030(6) -0.039(8)
C79 0.205(11) 0.214(11) 0.097(7) -0.058(8) 0.064(8) -0.044(9)
C80 0.201(11) 0.196(9) 0.103(7) -0.055(7) 0.064(7) -0.017(9)
C81 0.128(6) 0.194(9) 0.119(8) -0.052(7) 0.029(6) 0.035(6)
C82 0.144(6) 0.147(6) 0.168(7) -0.035(6) 0.055(6) 0.023(5)
C83 0.174(6) 0.139(6) 0.192(8) -0.044(6) 0.136(6) 0.014(5)
C84 0.172(7) 0.129(6) 0.206(8) -0.027(6) 0.132(7) 0.027(6)
C85 0.186(8) 0.146(7) 0.198(8) -0.029(7) 0.126(7) 0.035(6)
C86 0.174(7) 0.157(7) 0.197(9) -0.031(7) 0.070(7) 0.031(6)
C87 0.159(7) 0.153(7) 0.180(8) -0.042(6) 0.046(7) 0.039(6)
C88 0.113(7) 0.117(7) 0.075(6) -0.005(5) 0.034(5) 0.002(6)
C89 0.119(7) 0.093(6) 0.066(5) 0.011(4) 0.031(5) 0.012(5)
C90 0.170(11) 0.124(9) 0.100(8) 0.007(7) 0.077(8) 0.003(8)
C91 0.158(11) 0.152(11) 0.112(9) 0.034(8) 0.060(8) -0.018(9)
C92 0.142(11) 0.187(15) 0.117(10) 0.034(9) 0.073(9) 0.014(10)
C93 0.103(8) 0.190(13) 0.061(6) -0.017(7) 0.022(5) 0.028(8)
C94 0.142(10) 0.131(9) 0.100(8) -0.005(7) 0.055(7) 0.040(7)
C95 0.160(7) 0.077(5) 0.115(7) -0.037(5) 0.048(5) -0.010(5)
C96 0.187(7) 0.114(6) 0.130(6) -0.032(5) 0.055(5) 0.025(5)
C97 0.181(7) 0.149(7) 0.151(7) -0.032(6) 0.060(5) 0.036(6)
C98 0.178(7) 0.121(7) 0.167(7) -0.029(6) 0.074(6) 0.020(6)
C99 0.212(8) 0.142(8) 0.174(8) -0.042(6) 0.077(7) 0.025(7)
C100 0.216(9) 0.152(7) 0.151(7) -0.043(6) 0.076(6) 0.018(7)
C101 0.196(7) 0.084(5) 0.127(6) -0.029(5) 0.074(5) -0.009(5)
C102 0.115(6) 0.186(8) 0.046(4) 0.039(5) 0.027(4) 0.040(6)
C103 0.137(6) 0.197(7) 0.093(5) 0.008(5) 0.036(4) 0.033(5)
C104 0.120(6) 0.184(7) 0.101(5) -0.010(6) 0.050(4) 0.041(5)
C105 0.068(4) 0.176(7) 0.110(5) -0.040(6) 0.026(4) 0.011(5)
C106 0.091(5) 0.197(8) 0.113(5) -0.052(6) 0.034(4) 0.015(6)
C107 0.130(6) 0.203(8) 0.107(6) -0.034(6) 0.010(5) 0.010(7)
C108 0.146(7) 0.204(8) 0.095(5) -0.018(6) 0.017(5) 0.026(6)
C109 0.122(8) 0.093(6) 0.090(6) 0.003(5) -0.023(5) -0.002(5)
C110 0.073(5) 0.092(5) 0.068(4) 0.014(4) -0.008(4) 0.002(4)
C111 0.073(5) 0.093(5) 0.083(5) 0.006(4) -0.012(4) 0.010(4)
C112 0.085(5) 0.070(5) 0.090(5) 0.006(4) 0.000(4) -0.008(4)
C113 0.089(6) 0.090(5) 0.083(5) 0.005(4) 0.009(4) 0.019(4)
C114 0.101(6) 0.081(5) 0.110(6) 0.000(5) 0.015(5) -0.002(5)
C115 0.036(3) 0.067(4) 0.076(4) -0.040(3) -0.004(3) 0.011(3)
C116 0.148(10) 0.118(8) 0.091(6) 0.005(6) 0.023(6) 0.033(7)

loop_
_atom_type_symbol
_atom_type_description
_atom_type_scat_dispersion_real
_atom_type_scat_dispersion_imag
_atom_type_scat_source
C C 0.0033 0.0016 'International Tables Vol C Tables 4.2.6.8 and 6.1.1.4'
H H 0.0000 0.0000 'International Tables Vol C Tables 4.2.6.8 and 6.1.1.4'
O O 0.0106 0.0060 'International Tables Vol C Tables 4.2.6.8 and 6.1.1.4'
F F 0.0171 0.0103 'International Tables Vol C Tables 4.2.6.8 and 6.1.1.4'
Br Br -0.2901 2.4595 'International Tables Vol C Tables 4.2.6.8 and 6.1.1.4'

loop_
_geom_angle_atom_site_label_1
_geom_angle_atom_site_label_2
_geom_angle_atom_site_label_3
_geom_angle
C36 O1 C2 117.3(5)
C5 O2 C46 119.0(5)
C9 O3 C53 116.4(6)
C12 O4 C60 118.2(6)
C16 O5 C67 117.6(7)
C74 O6 C19 115.3(9)
C23 O7 C81 121.8(10)
C26 O8 C88 117.8(8)
C95 O9 C30 117.7(8)
C33 O10 C102 119.5(6)
C37 O12 C39 115.5(7)
C6 C1 C2 118.2(5)
C6 C1 C35 121.0(5)
C2 C1 C35 120.6(5)
C3 C2 C1 121.5(5)
C3 C2 O1 118.0(5)
C1 C2 O1 120.5(5)
C2 C3 C4 121.0(5)
C2 C3 H3 119.5
C4 C3 H3 119.5
C5 C4 C3 116.5(5)
C5 C4 C7 122.5(5)
C3 C4 C7 121.0(5)
C6 C5 C4 122.7(5)
C6 C5 O2 122.9(5)
C4 C5 O2 114.4(5)
C5 C6 C1 120.1(5)
C5 C6 H6 119.9
C1 C6 H6 119.9
C8 C7 C4 112.2(5)
C8 C7 H7A 109.2
C4 C7 H7A 109.2
C8 C7 H7B 109.2
C4 C7 H7B 109.2
H7A C7 H7B 107.9
C9 C8 C13 119.0(6)
C9 C8 C7 121.6(6)
C13 C8 C7 119.5(5)
C10 C9 O3 123.6(6)
C10 C9 C8 120.6(6)
O3 C9 C8 115.7(6)
C9 C10 C11 122.5(6)
C9 C10 H10 118.8
C11 C10 H10 118.8
C10 C11 C12 116.4(7)
C10 C11 C14 123.3(6)
C12 C11 C14 120.3(7)
C13 C12 O4 124.5(6)
C13 C12 C11 121.0(6)
O4 C12 C11 114.5(6)
C12 C13 C8 120.4(6)
C12 C13 H13 119.8
C8 C13 H13 119.8
C15 C14 C11 110.4(7)
C15 C14 H14A 109.6
C11 C14 H14A 109.6
C15 C14 H14B 109.6
C11 C14 H14B 109.6
H14A C14 H14B 108.1
C16 C15 C14 124.4(8)
C16 C15 C20 113.6(9)
C14 C15 C20 121.9(8)
C17 C16 O5 124.4(8)
C17 C16 C15 124.1(8)
O5 C16 C15 111.6(8)
C16 C17 C18 123.9(8)
C16 C17 H17 118.0
C18 C17 H17 118.0
C19 C18 C17 113.3(10)
C19 C18 C21 123.3(8)
C17 C18 C21 123.2(8)
C20 C19 O6 124.3(8)
C20 C19 C18 123.7(8)
O6 C19 C18 112.0(9)
C19 C20 C15 121.4(8)
C19 C20 H20 119.3
C15 C20 H20 119.3
C22 C21 C18 112.3(7)
C22 C21 H21A 109.1
C18 C21 H21A 109.1
C22 C21 H21B 109.1
C18 C21 H21B 109.1
H21A C21 H21B 107.9
C27 C22 C23 116.6(10)
C27 C22 C21 120.0(8)
C23 C22 C21 123.1(8)
O7 C23 C24 123.0(8)
O7 C23 C22 116.7(10)
C24 C23 C22 120.2(8)
C23 C24 C25 124.0(9)
C23 C24 H24 118.0
C25 C24 H24 118.0
C26 C25 C24 115.1(10)
C26 C25 C28 123.3(8)
C24 C25 C28 121.6(9)
O8 C26 C25 113.8(10)
O8 C26 C27 124.4(8)
C25 C26 C27 121.8(8)
C22 C27 C26 122.1(9)
C22 C27 H27 118.9
C26 C27 H27 118.9
C25 C28 C29 115.6(7)
C25 C28 H28A 108.4
C29 C28 H28A 108.4
C25 C28 H28B 108.4
C29 C28 H28B 108.4
H28A C28 H28B 107.4
C30 C29 C34 118.6(8)
C30 C29 C28 120.2(8)
C34 C29 C28 121.1(9)
C29 C30 C31 120.9(8)
C29 C30 O9 115.9(8)
C31 C30 O9 123.2(7)
C32 C31 C30 122.0(7)
C32 C31 H31 119.0
C30 C31 H31 119.0
C31 C32 C33 117.8(7)
C31 C32 C35 121.5(7)
C33 C32 C35 120.5(7)
O10 C33 C32 116.0(7)
O10 C33 C34 122.7(6)
C32 C33 C34 121.3(7)
C33 C34 C29 119.3(8)
C33 C34 H34 120.3
C29 C34 H34 120.3
C32 C35 C1 110.2(6)
C32 C35 H35A 109.6
C1 C35 H35A 109.6
C32 C35 H35B 109.6
C1 C35 H35B 109.6
H35A C35 H35B 108.1
O11 C36 O1 124.5(6)
O11 C36 C37 122.9(7)
O1 C36 C37 112.6(7)
O12 C37 C40 115.8(7)
O12 C37 C38 100.8(7)
C40 C37 C38 110.8(6)
O12 C37 C36 110.2(6)
C40 C37 C36 113.5(6)
C38 C37 C36 104.4(6)
F3 C38 F2 107.1(8)
F3 C38 F1 106.6(7)
F2 C38 F1 105.9(8)
F3 C38 C37 113.1(8)
F2 C38 C37 112.3(7)
F1 C38 C37 111.4(7)
O12 C39 H39A 109.5
O12 C39 H39B 109.5
H39A C39 H39B 109.5
O12 C39 H39C 109.5
H39A C39 H39C 109.5
H39B C39 H39C 109.5
C45 C40 C41 113.4(8)
C45 C40 C37 120.5(8)
C41 C40 C37 126.1(7)
C42 C41 C40 123.1(10)
C42 C41 H41 118.5
C40 C41 H41 118.5
C41 C42 C43 120.9(12)
C41 C42 H42 119.5
C43 C42 H42 119.5
C42 C43 C44 119.8(10)
C42 C43 H43 120.1
C44 C43 H43 120.1
C45 C44 C43 121.0(11)
C45 C44 H44 119.5
C43 C44 H44 119.5
C44 C45 C40 121.6(11)
C44 C45 H45 119.2
C40 C45 H45 119.2
O2 C46 C47 108.4(5)
O2 C46 H46A 110.0
C47 C46 H46A 110.0
O2 C46 H46B 110.0
C47 C46 H46B 110.0
H46A C46 H46B 108.4
C52 C47 C46 111.5(6)
C52 C47 C48 110.2(6)
C46 C47 C48 112.4(6)
C52 C47 H47 107.5
C46 C47 H47 107.5
C48 C47 H47 107.5
C47 C48 C49 112.1(6)
C47 C48 H48A 109.2
C49 C48 H48A 109.2
C47 C48 H48B 109.2
C49 C48 H48B 109.2
H48A C48 H48B 107.9
C50 C49 C48 112.4(8)
C50 C49 H49A 109.1
C48 C49 H49A 109.1
C50 C49 H49B 109.1
C48 C49 H49B 109.1
H49A C49 H49B 107.8
C49 C50 C51 109.6(8)
C49 C50 H50A 109.7
C51 C50 H50A 109.7
C49 C50 H50B 109.7
C51 C50 H50B 109.7
H50A C50 H50B 108.2
C52 C51 C50 109.4(7)
C52 C51 H51A 109.8
C50 C51 H51A 109.8
C52 C51 H51B 109.8
C50 C51 H51B 109.8
H51A C51 H51B 108.2
C47 C52 C51 113.4(7)
C47 C52 H52A 108.9
C51 C52 H52A 108.9
C47 C52 H52B 108.9
C51 C52 H52B 108.9
H52A C52 H52B 107.7
O3 C53 C54 104.9(6)
O3 C53 H53A 110.8
C54 C53 H53A 110.8
O3 C53 H53B 110.8
C54 C53 H53B 110.8
H53A C53 H53B 108.8
C55 C54 C59 112.9(9)
C55 C54 C53 111.2(9)
C59 C54 C53 102.4(8)
C55 C54 H54 110.0
C59 C54 H54 110.0
C53 C54 H54 110.0
C54 C55 C56 108.0(9)
C54 C55 H55A 110.1
C56 C55 H55A 110.1
C54 C55 H55B 110.1
C56 C55 H55B 110.1
H55A C55 H55B 108.4
C57 C56 C55 109.9(10)
C57 C56 H56A 109.7
C55 C56 H56A 109.7
C57 C56 H56B 109.7
C55 C56 H56B 109.7
H56A C56 H56B 108.2
C58 C57 C56 108.2(10)
C58 C57 H57A 110.1
C56 C57 H57A 110.1
C58 C57 H57B 110.1
C56 C57 H57B 110.1
H57A C57 H57B 108.4
C57 C58 C59 107.6(10)
C57 C58 H58A 110.2
C59 C58 H58A 110.2
C57 C58 H58B 110.2
C59 C58 H58B 110.2
H58A C58 H58B 108.5
C54 C59 C58 106.8(9)
C54 C59 H59A 110.4
C58 C59 H59A 110.4
C54 C59 H59B 110.4
C58 C59 H59B 110.4
H59A C59 H59B 108.6
O4 C60 C61 108.7(6)
O4 C60 H60A 109.9
C61 C60 H60A 109.9
O4 C60 H60B 109.9
C61 C60 H60B 109.9
H60A C60 H60B 108.3
C66 C61 C60 111.0(7)
C66 C61 C62 112.9(7)
C60 C61 C62 109.8(7)
C66 C61 H61 107.6
C60 C61 H61 107.6
C62 C61 H61 107.6
C61 C62 C63 110.0(9)
C61 C62 H62A 109.7
C63 C62 H62A 109.7
C61 C62 H62B 109.7
C63 C62 H62B 109.7
H62A C62 H62B 108.2
C64 C63 C62 114.4(10)
C64 C63 H63A 108.6
C62 C63 H63A 108.6
C64 C63 H63B 108.6
C62 C63 H63B 108.7
H63A C63 H63B 107.6
C63 C64 C65 111.9(11)
C63 C64 H64A 109.2
C65 C64 H64A 109.2
C63 C64 H64B 109.2
C65 C64 H64B 109.2
H64A C64 H64B 107.9
C66 C65 C64 110.9(8)
C66 C65 H65A 109.5
C64 C65 H65A 109.5
C66 C65 H65B 109.5
C64 C65 H65B 109.5
H65A C65 H65B 108.1
C61 C66 C65 113.7(7)
C61 C66 H66A 108.8
C65 C66 H66A 108.8
C61 C66 H66B 108.8
C65 C66 H66B 108.8
H66A C66 H66B 107.7
O5 C67 C68 106.6(8)
O5 C67 H67A 110.4
C68 C67 H67A 110.4
O5 C67 H67B 110.4
C68 C67 H67B 110.4
H67A C67 H67B 108.6
C73 C68 C67 106.9(10)
C73 C68 C69 113.1(9)
C67 C68 C69 114.2(10)
C73 C68 H68 107.4
C67 C68 H68 107.4
C69 C68 H68 107.4
C70 C69 C68 109.1(13)
C70 C69 H69A 109.9
C68 C69 H69A 109.9
C70 C69 H69B 109.9
C68 C69 H69B 109.9
H69A C69 H69B 108.3
C69 C70 C71 113.2(14)
C69 C70 H70A 108.9
C71 C70 H70A 108.9
C69 C70 H70B 108.9
C71 C70 H70B 108.9
H70A C70 H70B 107.7
C72 C71 C70 111.6(11)
C72 C71 H71A 109.3
C70 C71 H71A 109.3
C72 C71 H71B 109.3
C70 C71 H71B 109.3
H71A C71 H71B 108.0
C71 C72 C73 116.3(13)
C71 C72 H72A 108.2
C73 C72 H72A 108.2
C71 C72 H72B 108.2
C73 C72 H72B 108.2
H72A C72 H72B 107.4
C68 C73 C72 106.7(12)
C68 C73 H73A 110.4
C72 C73 H73A 110.4
C68 C73 H73B 110.4
C72 C73 H73B 110.4
H73A C73 H73B 108.6
O6 C74 C75 109.3(12)
O6 C74 H74A 109.8
C75 C74 H74A 109.8
O6 C74 H74B 109.8
C75 C74 H74B 109.8
H74A C74 H74B 108.3
C80 C75 C76 115.1(10)
C80 C75 C74 112.4(13)
C76 C75 C74 113.3(9)
C80 C75 H75 104.9
C76 C75 H75 104.9
C74 C75 H75 104.9
C75 C76 C77 113.7(10)
C75 C76 H76A 108.8
C77 C76 H76A 108.8
C75 C76 H76B 108.8
C77 C76 H76B 108.8
H76A C76 H76B 107.7
C78 C77 C76 112.1(15)
C78 C77 H77A 109.2
C76 C77 H77A 109.2
C78 C77 H77B 109.2
C76 C77 H77B 109.2
H77A C77 H77B 107.9
C77 C78 C79 107.6(11)
C77 C78 H78A 110.2
C79 C78 H78A 110.2
C77 C78 H78B 110.2
C79 C78 H78B 110.2
H78A C78 H78B 108.5
C80 C79 C78 117.7(12)
C80 C79 H79A 107.9
C78 C79 H79A 107.9
C80 C79 H79B 107.9
C78 C79 H79B 107.9
H79A C79 H79B 107.2
C75 C80 C79 112.1(15)
C75 C80 H80A 109.2
C79 C80 H80A 109.2
C75 C80 H80B 109.2
C79 C80 H80B 109.2
H80A C80 H80B 107.9
O7 C81 C82 116.6(12)
O7 C81 H81A 108.1
C82 C81 H81A 108.1
O7 C81 H81B 108.1
C82 C81 H81B 108.1
H81A C81 H81B 107.3
C81 C82 C83 99.9(12)
C81 C82 C87 116.4(13)
C83 C82 C87 111.5(11)
C81 C82 H82 109.5
C83 C82 H82 109.5
C87 C82 H82 109.5
C82 C83 C84 118.2(11)
C82 C83 H83A 107.8
C84 C83 H83A 107.8
C82 C83 H83B 107.8
C84 C83 H83B 107.8
H83A C83 H83B 107.1
C85 C84 C83 106.5(10)
C85 C84 H84A 110.4
C83 C84 H84A 110.4
C85 C84 H84B 110.4
C83 C84 H84B 110.4
H84A C84 H84B 108.6
C86 C85 C84 110.4(11)
C86 C85 H85A 109.6
C84 C85 H85A 109.6
C86 C85 H85B 109.6
C84 C85 H85B 109.6
H85A C85 H85B 108.1
C85 C86 C87 115.9(11)
C85 C86 H86A 108.3
C87 C86 H86A 108.3
C85 C86 H86B 108.3
C87 C86 H86B 108.3
H86A C86 H86B 107.4
C82 C87 C86 110.6(11)
C82 C87 H87A 109.5
C86 C87 H87A 109.5
C82 C87 H87B 109.5
C86 C87 H87B 109.5
H87A C87 H87B 108.1
O8 C88 C89 104.3(8)
O8 C88 H88A 110.9
C89 C88 H88A 110.9
O8 C88 H88B 110.9
C89 C88 H88B 110.9
H88A C88 H88B 108.9
C90 C89 C94 113.5(9)
C90 C89 C88 111.5(9)
C94 C89 C88 104.7(9)
C90 C89 H89 109.0
C94 C89 H89 109.0
C88 C89 H89 109.0
C89 C90 C91 109.5(10)
C89 C90 H90A 109.8
C91 C90 H90A 109.8
C89 C90 H90B 109.8
C91 C90 H90B 109.8
H90A C90 H90B 108.2
C92 C91 C90 112.6(13)
C92 C91 H91A 109.1
C90 C91 H91A 109.1
C92 C91 H91B 109.1
C90 C91 H91B 109.1
H91A C91 H91B 107.8
C91 C92 C93 111.7(10)
C91 C92 H92A 109.3
C93 C92 H92A 109.3
C91 C92 H92B 109.3
C93 C92 H92B 109.3
H92A C92 H92B 107.9
C92 C93 C94 115.5(11)
C92 C93 H93A 108.4
C94 C93 H93A 108.4
C92 C93 H93B 108.4
C94 C93 H93B 108.4
H93A C93 H93B 107.5
C89 C94 C93 105.8(10)
C89 C94 H94A 110.6
C93 C94 H94A 110.6
C89 C94 H94B 110.6
C93 C94 H94B 110.6
H94A C94 H94B 108.7
O9 C95 C96 111.9(10)
O9 C95 H95A 109.2
C96 C95 H95A 109.2
O9 C95 H95B 109.2
C96 C95 H95B 109.2
H95A C95 H95B 107.9
C101 C96 C97 114.9(6)
C101 C96 C95 111.4(7)
C97 C96 C95 121.2(8)
C101 C96 H96 101.9
C97 C96 H96 101.9
C95 C96 H96 101.9
C96 C97 C98 110.0(6)
C96 C97 H97A 109.7
C98 C97 H97A 109.7
C96 C97 H97B 109.7
C98 C97 H97B 109.7
H97A C97 H97B 108.2
C99 C98 C97 110.8(6)
C99 C98 H98A 109.5
C97 C98 H98A 109.5
C99 C98 H98B 109.5
C97 C98 H98B 109.5
H98A C98 H98B 108.1
C98 C99 C100 114.2(6)
C98 C99 H99A 108.7
C100 C99 H99A 108.7
C98 C99 H99B 108.7
C100 C99 H99B 108.7
H99A C99 H99B 107.6
C99 C100 C101 113.0(6)
C99 C100 H10A 109.0
C101 C100 H10A 109.0
C99 C100 H10B 109.0
C101 C100 H10B 109.0
H10A C100 H10B 107.8
C96 C101 C100 114.6(6)
C96 C101 H10C 108.6
C100 C101 H10C 108.6
C96 C101 H10D 108.6
C100 C101 H10D 108.6
H10C C101 H10D 107.6
O10 C102 C103 110.5(7)
O10 C102 H10E 109.5
C103 C102 H10E 109.5
O10 C102 H10F 109.5
C103 C102 H10F 109.5
H10E C102 H10F 108.1
C108 C103 C104 112.6(10)
C108 C103 C102 114.3(10)
C104 C103 C102 110.1(10)
C108 C103 H103 106.4
C104 C103 H103 106.4
C102 C103 H103 106.4
C103 C104 C105 119.0(10)
C103 C104 H10Q 107.6
C105 C104 H10Q 107.6
C103 C104 H10R 107.6
C105 C104 H10R 107.6
H10Q C104 H10R 107.0
C104 C105 C106 112.4(10)
C104 C105 H10G 109.1
C106 C105 H10G 109.1
C104 C105 H10H 109.1
C106 C105 H10H 109.1
H10G C105 H10H 107.9
C107 C106 C105 106.0(8)
C107 C106 H10I 110.5
C105 C106 H10I 110.5
C107 C106 H10J 110.5
C105 C106 H10J 110.5
H10I C106 H10J 108.7
C106 C107 C108 107.1(11)
C106 C107 H10K 110.3
C108 C107 H10K 110.3
C106 C107 H10L 110.3
C108 C107 H10L 110.3
H10K C107 H10L 108.6
C103 C108 C107 114.9(11)
C103 C108 H10M 108.6
C107 C108 H10M 108.6
C103 C108 H10N 108.5
C107 C108 H10N 108.5
H10M C108 H10N 107.5
C110 C109 Br1 113.4(7)
C110 C109 H10O 108.9
Br1 C109 H10O 108.9
C110 C109 H10P 108.9
Br1 C109 H10P 108.9
H10O C109 H10P 107.7
C111 C110 C109 110.6(8)
C111 C110 H11A 109.5
C109 C110 H11A 109.5
C111 C110 H11B 109.5
C109 C110 H11B 109.5
H11A C110 H11B 108.1
C110 C111 C112 114.8(7)
C110 C111 H11C 108.6
C112 C111 H11C 108.6
C110 C111 H11D 108.6
C112 C111 H11D 108.6
H11C C111 H11D 107.5
C113 C112 C111 113.2(8)
C113 C112 H11E 108.9
C111 C112 H11E 108.9
C113 C112 H11F 108.9
C111 C112 H11F 108.9
H11E C112 H11F 107.8
C112 C113 C114 115.1(8)
C112 C113 H11G 108.5
C114 C113 H11G 108.5
C112 C113 H11H 108.5
C114 C113 H11H 108.5
H11G C113 H11H 107.5
C115 C114 C113 114.4(8)
C115 C114 H11I 108.7
C113 C114 H11I 108.7
C115 C114 H11J 108.7
C113 C114 H11J 108.7
H11I C114 H11J 107.6
C114 C115 C116 115.6(8)
C114 C115 H11K 108.4
C116 C115 H11K 108.4
C114 C115 H11L 108.4
C116 C115 H11L 108.4
H11K C115 H11L 107.5
C115 C116 H11M 109.5
C115 C116 H11N 109.5
H11M C116 H11N 109.5
C115 C116 H11O 109.5
H11M C116 H11O 109.5
H11N C116 H11O 109.5

loop_
_geom_bond_atom_site_label_1
_geom_bond_atom_site_label_2
_geom_bond_distance
Br1 C109 1.888(12)
F1 C38 1.383(10)
F2 C38 1.333(11)
F3 C38 1.302(10)
O1 C36 1.323(8)
O1 C2 1.408(7)
O2 C5 1.412(7)
O2 C46 1.422(7)
O3 C9 1.386(9)
O3 C53 1.437(8)
O4 C12 1.389(9)
O4 C60 1.425(9)
O5 C16 1.364(9)
O5 C67 1.460(10)
O6 C74 1.410(14)
O6 C19 1.413(11)
O7 C23 1.351(11)
O7 C81 1.394(14)
O8 C26 1.385(11)
O8 C88 1.435(12)
O9 C95 1.400(12)
O9 C30 1.399(10)
O10 C33 1.371(9)
O10 C102 1.478(9)
O11 C36 1.202(9)
O12 C37 1.408(10)
O12 C39 1.422(13)
C1 C6 1.380(9)
C1 C2 1.392(8)
C1 C35 1.540(9)
C2 C3 1.371(9)
C3 C4 1.402(8)
C3 H3 0.9500
C4 C5 1.388(8)
C4 C7 1.518(8)
C5 C6 1.376(9)
C6 H6 0.9500
C7 C8 1.516(10)
C7 H7A 0.9900
C7 H7B 0.9900
C8 C9 1.387(9)
C8 C13 1.398(9)
C9 C10 1.334(11)
C10 C11 1.409(11)
C10 H10 0.9500
C11 C12 1.416(10)
C11 C14 1.503(11)
C12 C13 1.362(10)
C13 H13 0.9500
C14 C15 1.456(14)
C14 H14A 0.9900
C14 H14B 0.9900
C15 C16 1.435(13)
C15 C20 1.476(12)
C16 C17 1.312(13)
C17 C18 1.452(12)
C17 H17 0.9500
C18 C19 1.438(14)
C18 C21 1.498(15)
C19 C20 1.360(14)
C20 H20 0.9500
C21 C22 1.492(15)
C21 H21A 0.9900
C21 H21B 0.9900
C22 C27 1.401(12)
C22 C23 1.414(13)
C23 C24 1.378(15)
C24 C25 1.422(13)
C24 H24 0.9500
C25 C26 1.389(14)
C25 C28 1.520(15)
C26 C27 1.408(14)
C27 H27 0.9500
C28 C29 1.521(14)
C28 H28A 0.9900
C28 H28B 0.9900
C29 C30 1.375(13)
C29 C34 1.403(12)
C30 C31 1.381(12)
C31 C32 1.365(11)
C31 H31 0.9500
C32 C33 1.394(10)
C32 C35 1.514(11)
C33 C34 1.397(12)
C34 H34 0.9500
C35 H35A 0.9900
C35 H35B 0.9900
C36 C37 1.570(10)
C37 C40 1.460(11)
C37 C38 1.544(12)
C39 H39A 0.9800
C39 H39B 0.9800
C39 H39C 0.9800
C40 C45 1.434(11)
C40 C41 1.447(13)
C41 C42 1.324(12)
C41 H41 0.9500
C42 C43 1.361(17)
C42 H42 0.9500
C43 C44 1.372(19)
C43 H43 0.9500
C44 C45 1.355(16)
C44 H44 0.9500
C45 H45 0.9500
C46 C47 1.509(10)
C46 H46A 0.9900
C46 H46B 0.9900
C47 C52 1.504(10)
C47 C48 1.512(10)
C47 H47 1.0000
C48 C49 1.520(11)
C48 H48A 0.9900
C48 H48B 0.9900
C49 C50 1.477(13)
C49 H49A 0.9900
C49 H49B 0.9900
C50 C51 1.544(13)
C50 H50A 0.9900
C50 H50B 0.9900
C51 C52 1.537(12)
C51 H51A 0.9900
C51 H51B 0.9900
C52 H52A 0.9900
C52 H52B 0.9900
C53 C54 1.676(14)
C53 H53A 0.9900
C53 H53B 0.9900
C54 C55 1.433(15)
C54 C59 1.512(13)
C54 H54 1.0000
C55 C56 1.556(15)
C55 H55A 0.9900
C55 H55B 0.9900
C56 C57 1.479(14)
C56 H56A 0.9900
C56 H56B 0.9900
C57 C58 1.476(17)
C57 H57A 0.9900
C57 H57B 0.9900
C58 C59 1.645(16)
C58 H58A 0.9900
C58 H58B 0.9900
C59 H59A 0.9900
C59 H59B 0.9900
C60 C61 1.490(11)
C60 H60A 0.9900
C60 H60B 0.9900
C61 C66 1.479(11)
C61 C62 1.502(12)
C61 H61 1.0000
C62 C63 1.545(15)
C62 H62A 0.9900
C62 H62B 0.9900
C63 C64 1.458(18)
C63 H63A 0.9900
C63 H63B 0.9900
C64 C65 1.551(15)
C64 H64A 0.9900
C64 H64B 0.9900
C65 C66 1.509(12)
C65 H65A 0.9900
C65 H65B 0.9900
C66 H66A 0.9900
C66 H66B 0.9900
C67 C68 1.541(14)
C67 H67A 0.9900
C67 H67B 0.9900
C68 C73 1.549(15)
C68 C69 1.552(18)
C68 H68 1.0000
C69 C70 1.469(19)
C69 H69A 0.9900
C69 H69B 0.9900
C70 C71 1.49(2)
C70 H70A 0.9900
C70 H70B 0.9900
C71 C72 1.41(2)
C71 H71A 0.9900
C71 H71B 0.9900
C72 C73 1.583(19)
C72 H72A 0.9900
C72 H72B 0.9900
C73 H73A 0.9900
C73 H73B 0.9900
C74 C75 1.503(15)
C74 H74A 0.9900
C74 H74B 0.9900
C75 C80 1.456(19)
C75 C76 1.486(19)
C75 H75 1.0000
C76 C77 1.590(18)
C76 H76A 0.9900
C76 H76B 0.9900
C77 C78 1.51(2)
C77 H77A 0.9900
C77 H77B 0.9900
C78 C79 1.53(2)
C78 H78A 0.9900
C78 H78B 0.9900
C79 C80 1.50(2)
C79 H79A 0.9900
C79 H79B 0.9900
C80 H80A 0.9900
C80 H80B 0.9900
C81 C82 1.468(18)
C81 H81A 0.9900
C81 H81B 0.9900
C82 C83 1.470(14)
C82 C87 1.544(14)
C82 H82 1.0000
C83 C84 1.593(9)
C83 H83A 0.9900
C83 H83B 0.9900
C84 C85 1.545(14)
C84 H84A 0.9900
C84 H84B 0.9900
C85 C86 1.547(10)
C85 H85A 0.9900
C85 H85B 0.9900
C86 C87 1.570(15)
C86 H86A 0.9900
C86 H86B 0.9900
C87 H87A 0.9900
C87 H87B 0.9900
C88 C89 1.585(14)
C88 H88A 0.9900
C88 H88B 0.9900
C89 C90 1.496(16)
C89 C94 1.503(15)
C89 H89 1.0000
C90 C91 1.563(17)
C90 H90A 0.9900
C90 H90B 0.9900
C91 C92 1.44(2)
C91 H91A 0.9900
C91 H91B 0.9900
C92 C93 1.47(2)
C92 H92A 0.9900
C92 H92B 0.9900
C93 C94 1.601(17)
C93 H93A 0.9900
C93 H93B 0.9900
C94 H94A 0.9900
C94 H94B 0.9900
C95 C96 1.587(13)
C95 H95A 0.9900
C95 H95B 0.9900
C96 C101 1.409(8)
C96 C97 1.439(8)
C96 H96 1.0000
C97 C98 1.492(8)
C97 H97A 0.9900
C97 H97B 0.9900
C98 C99 1.424(8)
C98 H98A 0.9900
C98 H98B 0.9900
C99 C100 1.435(8)
C99 H99A 0.9900
C99 H99B 0.9900
C100 C101 1.444(8)
C100 H10A 0.9900
C100 H10B 0.9900
C101 H10C 0.9900
C101 H10D 0.9900
C102 C103 1.565(9)
C102 H10E 0.9900
C102 H10F 0.9900
C103 C108 1.467(16)
C103 C104 1.467(9)
C103 H103 1.0000
C104 C105 1.500(13)
C104 H10Q 0.9900
C104 H10R 0.9900
C105 C106 1.536(12)
C105 H10G 0.9900
C105 H10H 0.9900
C106 C107 1.501(13)
C106 H10I 0.9900
C106 H10J 0.9900
C107 C108 1.563(15)
C107 H10K 0.9900
C107 H10L 0.9900
C108 H10M 0.9900
C108 H10N 0.9900
C109 C110 1.520(13)
C109 H10O 0.9900
C109 H10P 0.9900
C110 C111 1.498(12)
C110 H11A 0.9900
C110 H11B 0.9900
C111 C112 1.512(13)
C111 H11C 0.9900
C111 H11D 0.9900
C112 C113 1.500(13)
C112 H11E 0.9900
C112 H11F 0.9900
C113 C114 1.506(14)
C113 H11G 0.9900
C113 H11H 0.9900
C114 C115 1.472(12)
C114 H11I 0.9900
C114 H11J 0.9900
C115 C116 1.589(13)
C115 H11K 0.9900
C115 H11L 0.9900
C116 H11M 0.9800
C116 H11N 0.9800
C116 H11O 0.9800

loop_
_geom_torsion_atom_site_label_1
_geom_torsion_atom_site_label_2
_geom_torsion_atom_site_label_3
_geom_torsion_atom_site_label_4
_geom_torsion
C6 C1 C2 C3 -0.6(9)
C35 C1 C2 C3 -175.9(6)
C6 C1 C2 O1 179.3(5)
C35 C1 C2 O1 4.0(9)
C36 O1 C2 C3 -93.1(7)
C36 O1 C2 C1 87.0(7)
C1 C2 C3 C4 1.6(9)
O1 C2 C3 C4 -178.3(5)
C2 C3 C4 C5 -2.4(8)
C2 C3 C4 C7 176.9(5)
C3 C4 C5 C6 2.4(9)
C7 C4 C5 C6 -176.9(6)
C3 C4 C5 O2 -179.4(5)
C7 C4 C5 O2 1.3(8)
C46 O2 C5 C6 -5.6(9)
C46 O2 C5 C4 176.3(5)
C4 C5 C6 C1 -1.5(9)
O2 C5 C6 C1 -179.5(6)
C2 C1 C6 C5 0.5(9)
C35 C1 C6 C5 175.8(6)
C5 C4 C7 C8 84.2(7)
C3 C4 C7 C8 -95.0(7)
C4 C7 C8 C9 91.1(7)
C4 C7 C8 C13 -89.8(6)
C53 O3 C9 C10 -7.1(10)
C53 O3 C9 C8 170.5(6)
C13 C8 C9 C10 -2.7(9)
C7 C8 C9 C10 176.4(6)
C13 C8 C9 O3 179.6(5)
C7 C8 C9 O3 -1.3(8)
O3 C9 C10 C11 -179.6(7)
C8 C9 C10 C11 2.9(11)
C9 C10 C11 C12 -0.4(11)
C9 C10 C11 C14 178.3(7)
C60 O4 C12 C13 -2.4(10)
C60 O4 C12 C11 176.5(6)
C10 C11 C12 C13 -2.4(11)
C14 C11 C12 C13 178.9(7)
C10 C11 C12 O4 178.7(6)
C14 C11 C12 O4 0.0(10)
O4 C12 C13 C8 -178.6(6)
C11 C12 C13 C8 2.6(10)
C9 C8 C13 C12 -0.1(9)
C7 C8 C13 C12 -179.2(5)
C10 C11 C14 C15 -90.3(9)
C12 C11 C14 C15 88.3(9)
C11 C14 C15 C16 82.4(9)
C11 C14 C15 C20 -93.2(9)
C67 O5 C16 C17 -9.9(11)
C67 O5 C16 C15 168.3(6)
C14 C15 C16 C17 -177.4(8)
C20 C15 C16 C17 -1.5(11)
C14 C15 C16 O5 4.4(10)
C20 C15 C16 O5 -179.7(6)
O5 C16 C17 C18 179.2(7)
C15 C16 C17 C18 1.3(13)
C16 C17 C18 C19 -0.1(13)
C16 C17 C18 C21 175.0(8)
C74 O6 C19 C20 -8.2(13)
C74 O6 C19 C18 172.0(8)
C17 C18 C19 C20 -0.8(13)
C21 C18 C19 C20 -175.9(9)
C17 C18 C19 O6 179.0(7)
C21 C18 C19 O6 3.9(12)
O6 C19 C20 C15 -179.3(7)
C18 C19 C20 C15 0.5(13)
C16 C15 C20 C19 0.6(11)
C14 C15 C20 C19 176.7(8)
C19 C18 C21 C22 97.9(10)
C17 C18 C21 C22 -76.8(10)
C18 C21 C22 C27 -88.8(9)
C18 C21 C22 C23 85.4(10)
C81 O7 C23 C24 -8.2(16)
C81 O7 C23 C22 170.5(10)
C27 C22 C23 O7 -177.3(8)
C21 C22 C23 O7 8.3(12)
C27 C22 C23 C24 1.4(12)
C21 C22 C23 C24 -173.0(9)
O7 C23 C24 C25 176.2(9)
C22 C23 C24 C25 -2.4(14)
C23 C24 C25 C26 1.4(13)
C23 C24 C25 C28 -179.6(8)
C88 O8 C26 C25 171.4(8)
C88 O8 C26 C27 -7.3(12)
C24 C25 C26 O8 -178.1(7)
C28 C25 C26 O8 2.9(11)
C24 C25 C26 C27 0.5(12)
C28 C25 C26 C27 -178.4(8)
C23 C22 C27 C26 0.5(12)
C21 C22 C27 C26 175.0(8)
O8 C26 C27 C22 177.1(7)
C25 C26 C27 C22 -1.5(13)
C26 C25 C28 C29 81.0(10)
C24 C25 C28 C29 -97.9(10)
C25 C28 C29 C30 96.7(10)
C25 C28 C29 C34 -79.0(10)
C34 C29 C30 C31 -2.4(12)
C28 C29 C30 C31 -178.1(8)
C34 C29 C30 O9 175.1(7)
C28 C29 C30 O9 -0.7(12)
C95 O9 C30 C29 151.2(8)
C95 O9 C30 C31 -31.4(12)
C29 C30 C31 C32 0.7(11)
O9 C30 C31 C32 -176.6(7)
C30 C31 C32 C33 0.2(10)
C30 C31 C32 C35 175.8(7)
C102 O10 C33 C32 176.3(8)
C102 O10 C33 C34 -5.2(12)
C31 C32 C33 O10 179.3(6)
C35 C32 C33 O10 3.6(9)
C31 C32 C33 C34 0.8(10)
C35 C32 C33 C34 -174.9(7)
O10 C33 C34 C29 179.1(7)
C32 C33 C34 C29 -2.5(11)
C30 C29 C34 C33 3.3(12)
C28 C29 C34 C33 179.0(8)
C31 C32 C35 C1 -86.6(8)
C33 C32 C35 C1 88.9(7)
C6 C1 C35 C32 -86.2(7)
C2 C1 C35 C32 88.9(8)
C2 O1 C36 O11 1.5(9)
C2 O1 C36 C37 179.6(5)
C39 O12 C37 C40 50.2(9)
C39 O12 C37 C38 169.9(7)
C39 O12 C37 C36 -80.3(8)
O11 C36 C37 O12 -166.5(7)
O1 C36 C37 O12 15.4(8)
O11 C36 C37 C40 61.8(10)
O1 C36 C37 C40 -116.3(7)
O11 C36 C37 C38 -59.0(9)
O1 C36 C37 C38 122.9(6)
O12 C37 C38 F3 -55.5(8)
C40 C37 C38 F3 67.7(10)
C36 C37 C38 F3 -169.8(7)
O12 C37 C38 F2 -176.8(6)
C40 C37 C38 F2 -53.6(9)
C36 C37 C38 F2 68.9(8)
O12 C37 C38 F1 64.6(9)
C40 C37 C38 F1 -172.2(7)
C36 C37 C38 F1 -49.7(9)
O12 C37 C40 C45 43.0(10)
C38 C37 C40 C45 -71.0(10)
C36 C37 C40 C45 171.9(7)
O12 C37 C40 C41 -135.5(8)
C38 C37 C40 C41 110.5(9)
C36 C37 C40 C41 -6.6(12)
C45 C40 C41 C42 -3.3(13)
C37 C40 C41 C42 175.2(9)
C40 C41 C42 C43 3.6(15)
C41 C42 C43 C44 -3.3(16)
C42 C43 C44 C45 3.0(16)
C43 C44 C45 C40 -3.0(16)
C41 C40 C45 C44 3.0(13)
C37 C40 C45 C44 -175.7(9)
C5 O2 C46 C47 -175.6(5)
O2 C46 C47 C52 -176.3(6)
O2 C46 C47 C48 59.5(7)
C52 C47 C48 C49 52.5(9)
C46 C47 C48 C49 177.4(7)
C47 C48 C49 C50 -56.7(11)
C48 C49 C50 C51 58.0(12)
C49 C50 C51 C52 -56.5(11)
C46 C47 C52 C51 -178.9(7)
C48 C47 C52 C51 -53.5(9)
C50 C51 C52 C47 55.6(10)
C9 O3 C53 C54 -170.0(7)
O3 C53 C54 C55 -67.0(10)
O3 C53 C54 C59 172.2(9)
C59 C54 C55 C56 -60.3(13)
C53 C54 C55 C56 -174.7(8)
C54 C55 C56 C57 62.5(13)
C55 C56 C57 C58 -65.7(14)
C56 C57 C58 C59 62.8(14)
C55 C54 C59 C58 58.4(15)
C53 C54 C59 C58 178.0(10)
C57 C58 C59 C54 -58.1(14)
C12 O4 C60 C61 179.6(6)
O4 C60 C61 C66 -174.4(6)
O4 C60 C61 C62 60.0(9)
C66 C61 C62 C63 52.1(13)
C60 C61 C62 C63 176.6(10)
C61 C62 C63 C64 -52.6(18)
C62 C63 C64 C65 52(2)
C63 C64 C65 C66 -50.6(16)
C60 C61 C66 C65 -178.2(7)
C62 C61 C66 C65 -54.4(10)
C64 C65 C66 C61 51.9(12)
C16 O5 C67 C68 -178.0(7)
O5 C67 C68 C73 -177.2(8)
O5 C67 C68 C69 56.9(10)
C73 C68 C69 C70 55.5(14)
C67 C68 C69 C70 178.1(10)
C68 C69 C70 C71 -57.5(17)
C69 C70 C71 C72 58(2)
C70 C71 C72 C73 -54(2)
C67 C68 C73 C72 -175.8(10)
C69 C68 C73 C72 -49.3(14)
C71 C72 C73 C68 50.2(16)
C19 O6 C74 C75 -175.5(8)
O6 C74 C75 C80 -179.7(11)
O6 C74 C75 C76 -47.0(14)
C80 C75 C76 C77 -47(2)
C74 C75 C76 C77 -178.2(13)
C75 C76 C77 C78 50.4(19)
C76 C77 C78 C79 -50.8(18)
C77 C78 C79 C80 54(2)
C76 C75 C80 C79 46(2)
C74 C75 C80 C79 177.7(13)
C78 C79 C80 C75 -51(2)
C23 O7 C81 C82 -149.0(12)
O7 C81 C82 C83 -57.9(18)
O7 C81 C82 C87 -178.0(13)
C81 C82 C83 C84 -177.6(12)
C87 C82 C83 C84 -53.9(19)
C82 C83 C84 C85 56.9(18)
C83 C84 C85 C86 -53.1(18)
C84 C85 C86 C87 55(2)
C81 C82 C87 C86 160.3(15)
C83 C82 C87 C86 46.6(19)
C85 C86 C87 C82 -50(2)
C26 O8 C88 C89 -179.6(7)
O8 C88 C89 C90 62.4(11)
O8 C88 C89 C94 -174.5(8)
C94 C89 C90 C91 58.7(15)
C88 C89 C90 C91 176.7(10)
C89 C90 C91 C92 -55.8(16)
C90 C91 C92 C93 53.3(18)
C91 C92 C93 C94 -53.4(17)
C90 C89 C94 C93 -55.4(14)
C88 C89 C94 C93 -177.1(9)
C92 C93 C94 C89 52.7(14)
C30 O9 C95 C96 168.6(8)
O9 C95 C96 C101 172.1(9)
O9 C95 C96 C97 32.1(15)
C101 C96 C97 C98 51.9(13)
C95 C96 C97 C98 -169.3(10)
C96 C97 C98 C99 -54.1(13)
C97 C98 C99 C100 54.0(14)
C98 C99 C100 C101 -48.8(16)
C97 C96 C101 C100 -47.8(14)
C95 C96 C101 C100 169.4(10)
C99 C100 C101 C96 44.5(15)
C33 O10 C102 C103 154.2(9)
O10 C102 C103 C108 179.0(11)
O10 C102 C103 C104 51.0(13)
C108 C103 C104 C105 34(2)
C102 C103 C104 C105 163.3(11)
C103 C104 C105 C106 -43.3(17)
C104 C105 C106 C107 58.2(16)
C105 C106 C107 C108 -65.1(15)
C104 C103 C108 C107 -42.6(19)
C102 C103 C108 C107 -169.2(12)
C106 C107 C108 C103 60.7(17)
Br1 C109 C110 C111 -178.4(6)
C109 C110 C111 C112 -179.1(7)
C110 C111 C112 C113 -178.8(8)
C111 C112 C113 C114 -179.6(8)
C112 C113 C114 C115 -169.0(8)
C113 C114 C115 C116 -167.8(9)
